data_7063443
loop_
_publ_author_name
'Patel, Shailykumari K.'
'Deshmukh, Aniket A.'
'Kahar, Lata'
'Raghavaiah, Pallepogu'
'Singh, Vinay K.'

_publ_section_title
;
 Chiral metal--dithiocarbamate complexes with pendant phenolic groups:
 synthesis, crystallographic, photophysical and in silico study
;
_journal_issue 40
_journal_name_full 'New Journal of Chemistry'
_journal_page_first 17472
_journal_page_last 17484
_journal_paper_doi 10.1039/D4NJ03057E
_journal_volume 48
_journal_year 2024
_chemical_absolute_configuration S
_chemical_formula_moiety 'C40 H36 N2 Ni O2 S4, C3 H7 N O'
_chemical_formula_sum 'C43 H43 N3 Ni O3 S4'
_chemical_formula_weight 836.75
_space_group_crystal_system triclinic
_space_group_IT_number 1
_space_group_name_Hall 'P 1'
_space_group_name_H-M_alt 'P 1'
_atom_sites_solution_hydrogens geom
_atom_sites_solution_primary iterative
_audit_creation_date 2023-03-21
_audit_creation_method
;
Olex2 1.5
(compiled 2022.04.07 svn.rca3783a0 for OlexSys, GUI svn.r6498)
;
_audit_update_record
;
2023-05-26 deposited with the CCDC.	2024-09-13 downloaded from the CCDC.
;
_cell_angle_alpha 84.11(10)
_cell_angle_beta 82.71(7)
_cell_angle_gamma 81.90(9)
_cell_formula_units_Z 1
_cell_length_a 8.37(2)
_cell_length_b 9.63(3)
_cell_length_c 12.83(3)
_cell_measurement_reflns_used 1
_cell_measurement_temperature 140.00
_cell_measurement_theta_max 25.057
_cell_measurement_theta_min 2.475
_cell_volume 1012(5)
_computing_molecular_graphics 'Olex2 1.5 (Dolomanov et al., 2009)'
_computing_publication_material 'Olex2 1.5 (Dolomanov et al., 2009)'
_computing_structure_refinement 'SHELXL 2018/3 (Sheldrick, 2015)'
_computing_structure_solution 'olex2.solve 1.5 (Bourhis et al., 2015)'
_diffrn_ambient_temperature 140.00
_diffrn_detector_area_resol_mean 7.9
_diffrn_detector_type 'CCD area detector'
_diffrn_measured_fraction_theta_full 0.996
_diffrn_measured_fraction_theta_max 0.996
_diffrn_measurement_device 'three-circle diffractometer'
_diffrn_measurement_device_type 'Bruker SMART APEX2 area detector'
_diffrn_measurement_method '\w and \f scans'
_diffrn_radiation_type MoK\a
_diffrn_radiation_wavelength 0.71073
_diffrn_reflns_av_R_equivalents 0.1286
_diffrn_reflns_av_unetI/netI 0.2185
_diffrn_reflns_Laue_measured_fraction_full 0.996
_diffrn_reflns_Laue_measured_fraction_max 0.996
_diffrn_reflns_limit_h_max 9
_diffrn_reflns_limit_h_min -9
_diffrn_reflns_limit_k_max 11
_diffrn_reflns_limit_k_min -11
_diffrn_reflns_limit_l_max 15
_diffrn_reflns_limit_l_min -15
_diffrn_reflns_number 18411
_diffrn_reflns_point_group_measured_fraction_full 0.995
_diffrn_reflns_point_group_measured_fraction_max 0.995
_diffrn_reflns_theta_full 25.057
_diffrn_reflns_theta_max 25.057
_diffrn_reflns_theta_min 2.475
_exptl_absorpt_coefficient_mu 0.729
_exptl_absorpt_correction_T_max 273
_exptl_absorpt_correction_T_min 273
_exptl_absorpt_correction_type multi-scan
_exptl_absorpt_process_details -
_exptl_crystal_colour 'metallic dark green'
_exptl_crystal_colour_lustre metallic
_exptl_crystal_colour_modifier dark
_exptl_crystal_colour_primary green
_exptl_crystal_density_diffrn 1.373
_exptl_crystal_description needle
_exptl_crystal_F_000 438
_exptl_crystal_preparation 'slow evoperation'
_exptl_crystal_recrystallization_method DMF
_exptl_crystal_size_max 0.4
_exptl_crystal_size_mid 0.2
_exptl_crystal_size_min 0.1
_refine_diff_density_max 0.718
_refine_diff_density_min -0.527
_refine_diff_density_rms 0.088
_refine_ls_abs_structure_details
;
 Flack x determined using 1098 quotients [(I+)-(I-)]/[(I+)+(I-)]
 (Parsons, Flack and Wagner, Acta Cryst. B69 (2013) 249-259).
;
_refine_ls_abs_structure_Flack 0.02(3)
_refine_ls_extinction_method none
_refine_ls_goodness_of_fit_ref 0.998
_refine_ls_hydrogen_treatment constr
_refine_ls_matrix_type full
_refine_ls_number_parameters 487
_refine_ls_number_reflns 7139
_refine_ls_number_restraints 3
_refine_ls_restrained_S_all 0.998
_refine_ls_R_factor_all 0.1733
_refine_ls_R_factor_gt 0.0791
_refine_ls_shift/su_max 0.000
_refine_ls_shift/su_mean 0.000
_refine_ls_structure_factor_coef Fsqd
_refine_ls_weighting_details 'w=1/[\s^2^(Fo^2^)+(0.0359P)^2^] where P=(Fo^2^+2Fc^2^)/3'
_refine_ls_weighting_scheme calc
_refine_ls_wR_factor_gt 0.1498
_refine_ls_wR_factor_ref 0.1879
_reflns_Friedel_coverage 0.997
_reflns_Friedel_fraction_full 0.994
_reflns_Friedel_fraction_max 0.994
_reflns_number_gt 3661
_reflns_number_total 7139
_reflns_threshold_expression 'I > 2\s(I)'
_cod_data_source_file d4nj03057e2.cif
_cod_data_source_block final2_a
_cod_depositor_comments 'Adding full bibliography for 7063441--7063443.cif.'
_cod_database_code 7063443
_shelx_shelxl_version_number 2018/3
_shelx_space_group_comment
;
The symmetry employed for this shelxl refinement is uniquely defined
by the following loop, which should always be used as a source of
symmetry information in preference to the above space-group names.
They are only intended as comments.
;
_shelx_estimated_absorpt_t_max 0.931
_shelx_estimated_absorpt_t_min 0.759
_olex2_refinement_description
;
1. Fixed Uiso
 At 1.2 times of:
  All C(H) groups, All C(H,H) groups
 At 1.5 times of:
  All C(H,H,H) groups, All O(H) groups
2. Uiso/Uaniso restraints and constraints
Uanis(C21) = Uanis(C1)
3.a Ternary CH refined with riding coordinates:
 C9(H9), C29(H29)
3.b Secondary CH2 refined with riding coordinates:
 C22(H22A,H22B), C2(H2A,H2B)
3.c Aromatic/amide H refined with riding coordinates:
 C19(H19), C12(H12), C33(H33), C32(H32), C39(H39), C8(H8), C37(H37), C28(H28),
 C13(H13), C36(H36), C41(H41), C34(H34), C26(H26), C38(H38), C18(H18), C25(H25),
  C7(H7), C5(H5), C17(H17), C14(H14), C6(H6), C27(H27), C16(H16)
3.d Idealised Me refined as rotating group:
 C30(H30A,H30B,H30C), C10(H10A,H10B,H10C), C42(H42A,H42B,H42C), C43(H43A,H43B,
 H43C)
3.e Idealised tetrahedral OH refined as rotating group:
 O1(H1), O2(H2)
;
_olex2_submission_special_instructions 'No special instructions were received'

loop_
_space_group_symop_operation_xyz
'x, y, z'

loop_
_atom_site_label
_atom_site_type_symbol
_atom_site_fract_x
_atom_site_fract_y
_atom_site_fract_z
_atom_site_U_iso_or_equiv
_atom_site_adp_type
_atom_site_occupancy
_atom_site_site_symmetry_order
_atom_site_calc_flag
_atom_site_refinement_flags_posn
_atom_site_refinement_flags_adp
_atom_site_refinement_flags_occupancy
_atom_site_disorder_assembly
_atom_site_disorder_group
Ni1 Ni 0.4634(3) 0.6422(3) 0.3192(2) 0.0374(5) Uani 1 1 d . . . . .
S3 S 0.2040(5) 0.6637(5) 0.3030(3) 0.0382(13) Uani 1 1 d . . . . .
S4 S 0.4547(5) 0.7710(4) 0.1654(3) 0.0381(13) Uani 1 1 d . . . . .
S2 S 0.4680(5) 0.5149(5) 0.4718(4) 0.0416(14) Uani 1 1 d . . . . .
S1 S 0.7225(5) 0.6201(5) 0.3353(3) 0.0437(14) Uani 1 1 d . . . . .
O1 O 0.6194(15) 0.2990(11) 0.8249(8) 0.052(3) Uani 1 1 d . . . . .
H1 H 0.578982 0.253713 0.878994 0.078 Uiso 1 1 calc R U . . .
O3 O 0.5309(15) 0.1467(13) 0.0096(9) 0.065(4) Uani 1 1 d . . . . .
O2 O 0.0416(15) 1.0112(12) -0.1540(8) 0.059(3) Uani 1 1 d . . . . .
H2 H 0.033612 1.057032 -0.212891 0.088 Uiso 1 1 calc R U . . .
C9 C 0.947(2) 0.5255(17) 0.5117(13) 0.037(5) Uani 1 1 d . . . . .
H9 H 0.974661 0.543323 0.433742 0.044 Uiso 1 1 calc R U . . .
N1 N 0.7708(16) 0.4858(15) 0.5292(11) 0.039(4) Uani 1 1 d . . . . .
C11 C 1.0605(17) 0.4005(14) 0.5464(12) 0.033(4) Uani 1 1 d . . . . .
N2 N 0.1443(17) 0.8070(14) 0.1156(11) 0.034(4) Uani 1 1 d . . . . .
C29 C -0.026(2) 0.7860(17) 0.1408(13) 0.033(5) Uani 1 1 d . . . . .
H29 H -0.028545 0.711251 0.200906 0.040 Uiso 1 1 calc R U . . .
C19 C 1.0542(17) 0.2833(17) 0.3810(13) 0.049(4) Uani 1 1 d . . . . .
H19 H 0.986727 0.362000 0.352507 0.059 Uiso 1 1 calc R U . . .
C3 C 0.7007(18) 0.2749(17) 0.6437(11) 0.040(4) Uani 1 1 d . . . . .
C20 C 1.1062(18) 0.2870(16) 0.4821(12) 0.038(4) Uani 1 1 d . . . . .
N3 N 0.5614(17) 0.2518(16) 0.1548(11) 0.053(4) Uani 1 1 d . . . . .
C12 C 1.1246(18) 0.3958(18) 0.6392(13) 0.047(5) Uani 1 1 d . . . . .
H12 H 1.097413 0.473098 0.681334 0.056 Uiso 1 1 calc R U . . .
C22 C 0.193(2) 0.8998(18) 0.0201(13) 0.044(5) Uani 1 1 d . . . . .
H22A H 0.295159 0.935632 0.029507 0.053 Uiso 1 1 calc R U . . .
H22B H 0.108179 0.981771 0.013263 0.053 Uiso 1 1 calc R U . . .
C30 C -0.1285(19) 0.9149(17) 0.1821(12) 0.048(5) Uani 1 1 d . . . . .
H30A H -0.095760 0.931233 0.250000 0.072 Uiso 1 1 calc R U . . .
H30B H -0.243174 0.900289 0.191403 0.072 Uiso 1 1 calc R U . . .
H30C H -0.113250 0.996770 0.131629 0.072 Uiso 1 1 calc R U . . .
C33 C -0.2681(18) 0.7440(17) -0.0843(11) 0.040(4) Uani 1 1 d . . . . .
H33 H -0.352875 0.796289 -0.120079 0.048 Uiso 1 1 calc R U . . .
C31 C -0.0882(16) 0.7248(16) 0.0500(11) 0.034(4) Uani 1 1 d . . . . .
C4 C 0.657(2) 0.2127(18) 0.7440(13) 0.048(4) Uani 1 1 d . . . . .
C32 C -0.2058(18) 0.8039(16) -0.0060(12) 0.042(4) Uani 1 1 d . . . . .
H32 H -0.243785 0.898305 0.008838 0.051 Uiso 1 1 calc R U . . .
C10 C 0.9435(19) 0.6622(16) 0.5570(13) 0.047(5) Uani 1 1 d . . . . .
H10A H 0.872372 0.735025 0.519809 0.071 Uiso 1 1 calc R U . . .
H10B H 1.053683 0.688390 0.548943 0.071 Uiso 1 1 calc R U . . .
H10C H 0.902273 0.653037 0.631981 0.071 Uiso 1 1 calc R U . . .
C39 C 0.0889(17) 0.4955(16) 0.0800(11) 0.043(4) Uani 1 1 d . . . . .
H39 H 0.131928 0.529988 0.135871 0.052 Uiso 1 1 calc R U . . .
C8 C 0.7319(18) 0.1902(17) 0.5600(12) 0.046(4) Uani 1 1 d . . . . .
H8 H 0.760361 0.231534 0.490870 0.055 Uiso 1 1 calc R U . . .
C23 C 0.2183(18) 0.8269(16) -0.0800(11) 0.039(4) Uani 1 1 d . . . . .
C1 C 0.673(2) 0.5352(19) 0.4543(14) 0.035(2) Uani 1 1 d . . . . .
C37 C 0.090(2) 0.3090(18) -0.0320(13) 0.059(5) Uani 1 1 d . . . . .
H37 H 0.133536 0.218239 -0.053023 0.070 Uiso 1 1 calc R U . . .
C35 C -0.0883(18) 0.5296(17) -0.0579(11) 0.039(4) Uani 1 1 d . . . . .
C28 C 0.3221(18) 0.7037(16) -0.0905(11) 0.042(4) Uani 1 1 d . . . . .
H28 H 0.377266 0.661011 -0.032790 0.051 Uiso 1 1 calc R U . . .
C13 C 1.2309(18) 0.278(2) 0.6738(12) 0.053(5) Uani 1 1 d . . . . .
H13 H 1.271652 0.275537 0.739856 0.063 Uiso 1 1 calc R U . . .
C40 C -0.0286(17) 0.5854(17) 0.0277(12) 0.039(4) Uani 1 1 d . . . . .
C36 C -0.024(2) 0.392(2) -0.0827(13) 0.059(5) Uani 1 1 d . . . . .
H36 H -0.063622 0.355580 -0.138959 0.071 Uiso 1 1 calc R U . . .
C41 C 0.5276(19) 0.1486(18) 0.1030(13) 0.046(4) Uani 1 1 d . . . . .
H41 H 0.497496 0.067226 0.144919 0.056 Uiso 1 1 calc R U . . .
C34 C -0.2087(18) 0.6121(18) -0.1097(11) 0.047(5) Uani 1 1 d . . . . .
H34 H -0.250853 0.574825 -0.164732 0.057 Uiso 1 1 calc R U . . .
C26 C 0.273(2) 0.705(2) -0.2708(13) 0.055(5) Uani 1 1 d . . . . .
H26 H 0.291823 0.663403 -0.335900 0.066 Uiso 1 1 calc R U . . .
C2 C 0.709(2) 0.4271(18) 0.6302(12) 0.039(5) Uani 1 1 d . . . . .
H2A H 0.597764 0.475817 0.647921 0.047 Uiso 1 1 calc R U . . .
H2B H 0.776565 0.449454 0.682551 0.047 Uiso 1 1 calc R U . . .
C38 C 0.144(2) 0.3648(18) 0.0556(12) 0.049(5) Uani 1 1 d . . . . .
H38 H 0.218626 0.307639 0.096637 0.059 Uiso 1 1 calc R U . . .
C18 C 1.100(2) 0.1678(19) 0.3235(13) 0.060(5) Uani 1 1 d . . . . .
H18 H 1.063344 0.166941 0.256449 0.073 Uiso 1 1 calc R U . . .
C25 C 0.172(2) 0.8289(18) -0.2620(11) 0.048(5) Uani 1 1 d . . . . .
H25 H 0.122695 0.873483 -0.321706 0.058 Uiso 1 1 calc R U . . .
C7 C 0.722(2) 0.0471(19) 0.5750(14) 0.061(5) Uani 1 1 d . . . . .
H7 H 0.744833 -0.009158 0.516957 0.073 Uiso 1 1 calc R U . . .
C5 C 0.646(2) 0.072(2) 0.7593(14) 0.058(5) Uani 1 1 d . . . . .
H5 H 0.614334 0.031466 0.828297 0.070 Uiso 1 1 calc R U . . .
C24 C 0.1398(19) 0.8901(16) -0.1671(13) 0.045(4) Uani 1 1 d . . . . .
C17 C 1.200(3) 0.0522(19) 0.3644(17) 0.076(6) Uani 1 1 d . . . . .
H17 H 1.225803 -0.029921 0.327274 0.091 Uiso 1 1 calc R U . . .
C14 C 1.275(2) 0.170(2) 0.6160(14) 0.059(5) Uani 1 1 d . . . . .
H14 H 1.347744 0.091861 0.639967 0.070 Uiso 1 1 calc R U . . .
C15 C 1.2125(19) 0.1699(18) 0.5186(13) 0.051(5) Uani 1 1 d . . . . .
C6 C 0.679(2) -0.0137(19) 0.6764(15) 0.065(6) Uani 1 1 d . . . . .
H6 H 0.672638 -0.111765 0.688433 0.078 Uiso 1 1 calc R U . . .
C27 C 0.347(2) 0.6411(19) -0.1860(14) 0.055(5) Uani 1 1 d . . . . .
H27 H 0.414797 0.553995 -0.191977 0.066 Uiso 1 1 calc R U . . .
C16 C 1.263(2) 0.056(2) 0.4589(17) 0.067(6) Uani 1 1 d . . . . .
H16 H 1.339838 -0.018640 0.482631 0.080 Uiso 1 1 calc R U . . .
C42 C 0.608(3) 0.380(2) 0.0991(16) 0.098(8) Uani 1 1 d . . . . .
H42A H 0.651864 0.433427 0.147128 0.147 Uiso 1 1 calc R U . . .
H42B H 0.512489 0.436056 0.072051 0.147 Uiso 1 1 calc R U . . .
H42C H 0.690715 0.357021 0.040083 0.147 Uiso 1 1 calc R U . . .
C43 C 0.554(2) 0.2419(19) 0.2692(13) 0.072(6) Uani 1 1 d . . . . .
H43A H 0.460736 0.305809 0.297851 0.108 Uiso 1 1 calc R U . . .
H43B H 0.654167 0.268124 0.289133 0.108 Uiso 1 1 calc R U . . .
H43C H 0.541817 0.145128 0.297669 0.108 Uiso 1 1 calc R U . . .
C21 C 0.252(2) 0.7574(19) 0.1844(13) 0.035(2) Uani 1 1 d . . . . .

loop_
_atom_site_aniso_label
_atom_site_aniso_U_11
_atom_site_aniso_U_22
_atom_site_aniso_U_33
_atom_site_aniso_U_23
_atom_site_aniso_U_13
_atom_site_aniso_U_12
Ni1 0.0371(10) 0.0433(12) 0.0339(10) -0.0054(8) -0.0099(8) -0.0061(8)
S3 0.034(3) 0.049(3) 0.031(3) 0.000(2) -0.003(2) -0.011(2)
S4 0.036(3) 0.041(3) 0.039(3) -0.005(2) -0.006(2) -0.007(2)
S2 0.032(3) 0.056(4) 0.037(3) -0.003(3) -0.006(2) -0.006(3)
S1 0.036(3) 0.056(4) 0.040(3) 0.009(3) -0.008(3) -0.011(3)
O1 0.079(9) 0.044(7) 0.037(7) -0.009(5) -0.017(6) -0.009(6)
O3 0.094(10) 0.058(9) 0.043(8) -0.017(6) -0.015(7) 0.004(7)
O2 0.084(9) 0.044(8) 0.050(8) 0.000(6) -0.029(7) 0.003(7)
C9 0.037(11) 0.037(12) 0.036(11) 0.000(9) -0.003(9) -0.011(9)
N1 0.025(9) 0.058(11) 0.033(10) -0.001(8) -0.002(7) -0.004(8)
C11 0.033(8) 0.018(9) 0.048(10) -0.005(7) -0.009(7) 0.000(7)
N2 0.039(10) 0.027(9) 0.039(10) -0.009(7) 0.000(8) -0.015(7)
C29 0.039(11) 0.027(10) 0.036(11) -0.002(8) -0.011(9) -0.007(8)
C19 0.035(9) 0.050(12) 0.063(12) -0.002(9) -0.017(8) -0.001(8)
C3 0.049(10) 0.039(11) 0.032(9) -0.001(8) -0.016(8) 0.005(8)
C20 0.039(9) 0.032(10) 0.049(10) -0.002(8) -0.004(8) -0.024(8)
N3 0.056(9) 0.054(11) 0.048(9) -0.015(8) -0.004(8) 0.002(8)
C12 0.037(9) 0.050(12) 0.050(11) 0.000(9) -0.013(8) 0.009(9)
C22 0.044(11) 0.041(12) 0.050(12) 0.003(9) -0.005(9) -0.020(9)
C30 0.052(10) 0.049(12) 0.048(11) -0.013(9) -0.022(9) -0.001(9)
C33 0.041(9) 0.043(11) 0.039(9) -0.004(8) -0.017(8) -0.001(8)
C31 0.033(8) 0.041(10) 0.032(9) -0.004(7) -0.001(7) -0.016(8)
C4 0.055(10) 0.042(12) 0.047(11) -0.006(9) -0.025(9) 0.011(9)
C32 0.044(9) 0.027(10) 0.057(11) -0.002(8) -0.015(8) -0.004(8)
C10 0.053(11) 0.031(11) 0.064(12) -0.011(9) -0.016(9) -0.011(9)
C39 0.051(10) 0.034(10) 0.047(10) -0.010(8) -0.018(8) 0.002(8)
C8 0.044(10) 0.046(12) 0.046(10) -0.007(8) -0.012(8) 0.003(8)
C23 0.047(10) 0.041(11) 0.033(9) -0.009(7) -0.001(8) -0.016(8)
C1 0.037(5) 0.042(6) 0.029(5) -0.013(4) 0.006(4) -0.011(4)
C37 0.067(12) 0.046(12) 0.058(12) -0.010(9) -0.011(10) 0.016(10)
C35 0.050(10) 0.036(10) 0.034(9) -0.010(7) -0.005(8) -0.003(8)
C28 0.051(10) 0.042(11) 0.039(10) -0.013(8) -0.015(8) -0.012(9)
C13 0.032(9) 0.091(16) 0.036(10) 0.009(10) -0.016(8) -0.007(10)
C40 0.024(8) 0.044(11) 0.049(11) -0.007(8) -0.005(7) 0.000(7)
C36 0.063(12) 0.079(16) 0.039(11) -0.011(10) -0.007(9) -0.016(11)
C41 0.055(11) 0.038(11) 0.044(11) -0.009(8) -0.004(9) 0.003(8)
C34 0.046(10) 0.068(14) 0.035(10) -0.004(9) -0.018(8) -0.021(9)
C26 0.066(12) 0.068(14) 0.037(10) -0.028(9) -0.011(9) -0.008(10)
C2 0.035(10) 0.049(12) 0.030(10) 0.001(8) -0.008(8) 0.008(8)
C38 0.061(11) 0.043(12) 0.044(10) -0.010(8) -0.015(9) 0.007(9)
C18 0.082(14) 0.053(14) 0.054(12) -0.027(10) 0.000(10) -0.026(11)
C25 0.058(11) 0.063(13) 0.027(9) -0.011(9) -0.006(8) -0.015(10)
C7 0.078(13) 0.040(13) 0.063(13) -0.023(10) -0.003(11) 0.004(10)
C5 0.063(12) 0.058(14) 0.053(12) -0.006(10) -0.007(10) 0.002(10)
C24 0.056(11) 0.028(10) 0.060(11) -0.012(8) -0.022(9) -0.012(8)
C17 0.097(17) 0.028(12) 0.097(18) -0.020(11) 0.021(14) -0.006(11)
C14 0.041(11) 0.075(15) 0.055(13) 0.004(11) 0.000(10) -0.001(10)
C15 0.043(10) 0.046(12) 0.062(12) 0.002(9) -0.008(9) 0.003(9)
C6 0.090(15) 0.040(13) 0.063(14) -0.003(10) -0.018(12) 0.011(11)
C27 0.045(10) 0.057(13) 0.067(12) -0.019(10) 0.004(9) -0.017(9)
C16 0.060(13) 0.048(14) 0.082(16) -0.014(11) 0.012(12) 0.016(10)
C42 0.16(2) 0.066(17) 0.071(15) -0.014(12) 0.017(14) -0.047(15)
C43 0.097(16) 0.073(15) 0.056(13) -0.019(10) -0.013(12) -0.029(12)
C21 0.037(5) 0.042(6) 0.029(5) -0.013(4) 0.006(4) -0.011(4)

loop_
_atom_type_symbol
_atom_type_description
_atom_type_scat_dispersion_real
_atom_type_scat_dispersion_imag
_atom_type_scat_source
C C 0.0033 0.0016 'International Tables Vol C Tables 4.2.6.8 and 6.1.1.4'
H H 0.0000 0.0000 'International Tables Vol C Tables 4.2.6.8 and 6.1.1.4'
N N 0.0061 0.0033 'International Tables Vol C Tables 4.2.6.8 and 6.1.1.4'
Ni Ni 0.3393 1.1124 'International Tables Vol C Tables 4.2.6.8 and 6.1.1.4'
O O 0.0106 0.0060 'International Tables Vol C Tables 4.2.6.8 and 6.1.1.4'
S S 0.1246 0.1234 'International Tables Vol C Tables 4.2.6.8 and 6.1.1.4'

loop_
_geom_angle_atom_site_label_1
_geom_angle_atom_site_label_2
_geom_angle_atom_site_label_3
_geom_angle
_geom_angle_site_symmetry_1
_geom_angle_site_symmetry_3
_geom_angle_publ_flag
S3 Ni1 S4 79.1(2) . . ?
S3 Ni1 S2 100.0(2) . . ?
S2 Ni1 S4 179.1(2) . . ?
S1 Ni1 S3 179.8(3) . . ?
S1 Ni1 S4 101.0(2) . . ?
S1 Ni1 S2 79.9(2) . . ?
C21 S3 Ni1 85.8(6) . . ?
C21 S4 Ni1 84.9(7) . . ?
C1 S2 Ni1 83.8(7) . . ?
C1 S1 Ni1 85.4(7) . . ?
C4 O1 H1 109.5 . . ?
C24 O2 H2 109.5 . . ?
N1 C9 H9 106.5 . . ?
C11 C9 H9 106.5 . . ?
C11 C9 N1 108.6(13) . . ?
C10 C9 H9 106.5 . . ?
C10 C9 N1 107.7(14) . . ?
C10 C9 C11 120.2(14) . . ?
C1 N1 C9 117.3(16) . . ?
C1 N1 C2 121.7(15) . . ?
C2 N1 C9 119.6(14) . . ?
C20 C11 C9 120.5(13) . . ?
C12 C11 C9 120.2(14) . . ?
C12 C11 C20 119.2(13) . . ?
C29 N2 C22 119.1(15) . . ?
C21 N2 C29 120.2(16) . . ?
C21 N2 C22 120.2(15) . . ?
N2 C29 H29 105.7 . . ?
N2 C29 C30 111.8(13) . . ?
N2 C29 C31 111.3(13) . . ?
C30 C29 H29 105.7 . . ?
C30 C29 C31 115.7(13) . . ?
C31 C29 H29 105.7 . . ?
C20 C19 H19 119.3 . . ?
C18 C19 H19 119.3 . . ?
C18 C19 C20 121.4(15) . . ?
C4 C3 C8 118.3(16) . . ?
C4 C3 C2 118.8(14) . . ?
C8 C3 C2 122.8(15) . . ?
C11 C20 C19 124.4(14) . . ?
C15 C20 C11 118.7(14) . . ?
C15 C20 C19 116.9(15) . . ?
C41 N3 C42 120.9(15) . . ?
C41 N3 C43 122.5(16) . . ?
C42 N3 C43 116.6(15) . . ?
C11 C12 H12 119.5 . . ?
C11 C12 C13 121.0(16) . . ?
C13 C12 H12 119.5 . . ?
N2 C22 H22A 108.9 . . ?
N2 C22 H22B 108.9 . . ?
N2 C22 C23 113.4(14) . . ?
H22A C22 H22B 107.7 . . ?
C23 C22 H22A 108.9 . . ?
C23 C22 H22B 108.9 . . ?
C29 C30 H30A 109.5 . . ?
C29 C30 H30B 109.5 . . ?
C29 C30 H30C 109.5 . . ?
H30A C30 H30B 109.5 . . ?
H30A C30 H30C 109.5 . . ?
H30B C30 H30C 109.5 . . ?
C32 C33 H33 119.7 . . ?
C34 C33 H33 119.7 . . ?
C34 C33 C32 120.6(13) . . ?
C32 C31 C29 120.3(14) . . ?
C32 C31 C40 120.9(13) . . ?
C40 C31 C29 118.8(13) . . ?
O1 C4 C3 117.5(15) . . ?
C5 C4 O1 121.9(16) . . ?
C5 C4 C3 120.5(16) . . ?
C33 C32 H32 120.2 . . ?
C31 C32 C33 119.6(14) . . ?
C31 C32 H32 120.2 . . ?
C9 C10 H10A 109.5 . . ?
C9 C10 H10B 109.5 . . ?
C9 C10 H10C 109.5 . . ?
H10A C10 H10B 109.5 . . ?
H10A C10 H10C 109.5 . . ?
H10B C10 H10C 109.5 . . ?
C40 C39 H39 118.1 . . ?
C38 C39 H39 118.1 . . ?
C38 C39 C40 123.8(14) . . ?
C3 C8 H8 119.2 . . ?
C7 C8 C3 121.6(16) . . ?
C7 C8 H8 119.2 . . ?
C28 C23 C22 121.8(14) . . ?
C28 C23 C24 119.0(14) . . ?
C24 C23 C22 119.1(15) . . ?
S1 C1 S2 110.7(10) . . ?
N1 C1 S2 121.5(15) . . ?
N1 C1 S1 127.8(15) . . ?
C36 C37 H37 121.7 . . ?
C36 C37 C38 116.5(16) . . ?
C38 C37 H37 121.7 . . ?
C36 C35 C40 118.0(14) . . ?
C34 C35 C40 118.6(14) . . ?
C34 C35 C36 123.4(14) . . ?
C23 C28 H28 119.9 . . ?
C23 C28 C27 120.3(14) . . ?
C27 C28 H28 119.9 . . ?
C12 C13 H13 119.4 . . ?
C14 C13 C12 121.2(15) . . ?
C14 C13 H13 119.4 . . ?
C31 C40 C35 118.1(13) . . ?
C39 C40 C31 125.6(14) . . ?
C39 C40 C35 116.2(14) . . ?
C37 C36 C35 124.4(15) . . ?
C37 C36 H36 117.8 . . ?
C35 C36 H36 117.8 . . ?
O3 C41 N3 127.4(17) . . ?
O3 C41 H41 116.3 . . ?
N3 C41 H41 116.3 . . ?
C33 C34 C35 122.1(13) . . ?
C33 C34 H34 119.0 . . ?
C35 C34 H34 119.0 . . ?
C25 C26 H26 119.9 . . ?
C27 C26 H26 119.9 . . ?
C27 C26 C25 120.2(15) . . ?
N1 C2 C3 117.7(15) . . ?
N1 C2 H2A 107.9 . . ?
N1 C2 H2B 107.9 . . ?
C3 C2 H2A 107.9 . . ?
C3 C2 H2B 107.9 . . ?
H2A C2 H2B 107.2 . . ?
C39 C38 C37 120.9(14) . . ?
C39 C38 H38 119.5 . . ?
C37 C38 H38 119.5 . . ?
C19 C18 H18 120.2 . . ?
C19 C18 C17 119.6(17) . . ?
C17 C18 H18 120.2 . . ?
C26 C25 H25 119.6 . . ?
C26 C25 C24 120.9(15) . . ?
C24 C25 H25 119.6 . . ?
C8 C7 H7 120.4 . . ?
C8 C7 C6 119.3(16) . . ?
C6 C7 H7 120.4 . . ?
C4 C5 H5 119.3 . . ?
C4 C5 C6 121.5(17) . . ?
C6 C5 H5 119.3 . . ?
O2 C24 C23 117.2(13) . . ?
O2 C24 C25 123.4(14) . . ?
C25 C24 C23 119.4(15) . . ?
C18 C17 H17 119.7 . . ?
C16 C17 C18 120.5(18) . . ?
C16 C17 H17 119.7 . . ?
C13 C14 H14 120.0 . . ?
C13 C14 C15 120.1(16) . . ?
C15 C14 H14 120.0 . . ?
C14 C15 C20 119.9(16) . . ?
C16 C15 C20 121.4(16) . . ?
C16 C15 C14 118.7(16) . . ?
C7 C6 H6 120.6 . . ?
C5 C6 C7 118.8(17) . . ?
C5 C6 H6 120.6 . . ?
C28 C27 H27 119.9 . . ?
C26 C27 C28 120.1(16) . . ?
C26 C27 H27 119.9 . . ?
C17 C16 C15 119.8(18) . . ?
C17 C16 H16 120.1 . . ?
C15 C16 H16 120.1 . . ?
N3 C42 H42A 109.5 . . ?
N3 C42 H42B 109.5 . . ?
N3 C42 H42C 109.5 . . ?
H42A C42 H42B 109.5 . . ?
H42A C42 H42C 109.5 . . ?
H42B C42 H42C 109.5 . . ?
N3 C43 H43A 109.5 . . ?
N3 C43 H43B 109.5 . . ?
N3 C43 H43C 109.5 . . ?
H43A C43 H43B 109.5 . . ?
H43A C43 H43C 109.5 . . ?
H43B C43 H43C 109.5 . . ?
S4 C21 S3 110.2(10) . . ?
N2 C21 S3 124.1(14) . . ?
N2 C21 S4 125.7(15) . . ?

loop_
_geom_bond_atom_site_label_1
_geom_bond_atom_site_label_2
_geom_bond_distance
_geom_bond_site_symmetry_2
_geom_bond_publ_flag
Ni1 S3 2.186(7) . ?
Ni1 S4 2.224(7) . ?
Ni1 S2 2.203(7) . ?
Ni1 S1 2.183(7) . ?
S3 C21 1.720(19) . ?
S4 C21 1.704(18) . ?
S2 C1 1.734(18) . ?
S1 C1 1.690(19) . ?
O1 H1 0.8400 . ?
O1 C4 1.374(17) . ?
O3 C41 1.198(16) . ?
O2 H2 0.8400 . ?
O2 C24 1.341(17) . ?
C9 H9 1.0000 . ?
C9 N1 1.56(2) . ?
C9 C11 1.49(2) . ?
C9 C10 1.49(2) . ?
N1 C1 1.35(2) . ?
N1 C2 1.43(2) . ?
C11 C20 1.42(2) . ?
C11 C12 1.361(19) . ?
N2 C29 1.46(2) . ?
N2 C22 1.49(2) . ?
N2 C21 1.347(19) . ?
C29 H29 1.0000 . ?
C29 C30 1.51(2) . ?
C29 C31 1.54(2) . ?
C19 H19 0.9500 . ?
C19 C20 1.43(2) . ?
C19 C18 1.38(2) . ?
C3 C4 1.39(2) . ?
C3 C8 1.392(19) . ?
C3 C2 1.47(2) . ?
C20 C15 1.41(2) . ?
N3 C41 1.331(19) . ?
N3 C42 1.44(2) . ?
N3 C43 1.456(19) . ?
C12 H12 0.9500 . ?
C12 C13 1.41(2) . ?
C22 H22A 0.9900 . ?
C22 H22B 0.9900 . ?
C22 C23 1.50(2) . ?
C30 H30A 0.9800 . ?
C30 H30B 0.9800 . ?
C30 H30C 0.9800 . ?
C33 H33 0.9500 . ?
C33 C32 1.397(19) . ?
C33 C34 1.35(2) . ?
C31 C32 1.386(18) . ?
C31 C40 1.41(2) . ?
C4 C5 1.37(2) . ?
C32 H32 0.9500 . ?
C10 H10A 0.9800 . ?
C10 H10B 0.9800 . ?
C10 H10C 0.9800 . ?
C39 H39 0.9500 . ?
C39 C40 1.405(18) . ?
C39 C38 1.332(19) . ?
C8 H8 0.9500 . ?
C8 C7 1.38(2) . ?
C23 C28 1.376(19) . ?
C23 C24 1.41(2) . ?
C37 H37 0.9500 . ?
C37 C36 1.35(2) . ?
C37 C38 1.44(2) . ?
C35 C40 1.442(19) . ?
C35 C36 1.41(2) . ?
C35 C34 1.388(19) . ?
C28 H28 0.9500 . ?
C28 C27 1.40(2) . ?
C13 H13 0.9500 . ?
C13 C14 1.32(2) . ?
C36 H36 0.9500 . ?
C41 H41 0.9500 . ?
C34 H34 0.9500 . ?
C26 H26 0.9500 . ?
C26 C25 1.37(2) . ?
C26 C27 1.37(2) . ?
C2 H2A 0.9900 . ?
C2 H2B 0.9900 . ?
C38 H38 0.9500 . ?
C18 H18 0.9500 . ?
C18 C17 1.40(2) . ?
C25 H25 0.9500 . ?
C25 C24 1.39(2) . ?
C7 H7 0.9500 . ?
C7 C6 1.40(2) . ?
C5 H5 0.9500 . ?
C5 C6 1.39(2) . ?
C17 H17 0.9500 . ?
C17 C16 1.39(2) . ?
C14 H14 0.9500 . ?
C14 C15 1.41(2) . ?
C15 C16 1.39(2) . ?
C6 H6 0.9500 . ?
C27 H27 0.9500 . ?
C16 H16 0.9500 . ?
C42 H42A 0.9800 . ?
C42 H42B 0.9800 . ?
C42 H42C 0.9800 . ?
C43 H43A 0.9800 . ?
C43 H43B 0.9800 . ?
C43 H43C 0.9800 . ?

loop_
_geom_torsion_atom_site_label_1
_geom_torsion_atom_site_label_2
_geom_torsion_atom_site_label_3
_geom_torsion_atom_site_label_4
_geom_torsion
_geom_torsion_site_symmetry_1
_geom_torsion_site_symmetry_2
_geom_torsion_site_symmetry_3
_geom_torsion_site_symmetry_4
_geom_torsion_publ_flag
Ni1 S3 C21 S4 -1.5(8) . . . . ?
Ni1 S3 C21 N2 176.0(15) . . . . ?
Ni1 S4 C21 S3 1.5(8) . . . . ?
Ni1 S4 C21 N2 -176.0(16) . . . . ?
Ni1 S2 C1 S1 -4.8(8) . . . . ?
Ni1 S2 C1 N1 175.6(15) . . . . ?
Ni1 S1 C1 S2 4.8(8) . . . . ?
Ni1 S1 C1 N1 -175.6(17) . . . . ?
O1 C4 C5 C6 177.9(15) . . . . ?
C9 N1 C1 S2 -172.6(11) . . . . ?
C9 N1 C1 S1 8(2) . . . . ?
C9 N1 C2 C3 -103.3(17) . . . . ?
C9 C11 C20 C19 2(2) . . . . ?
C9 C11 C20 C15 -179.3(15) . . . . ?
C9 C11 C12 C13 179.3(15) . . . . ?
N1 C9 C11 C20 77.0(18) . . . . ?
N1 C9 C11 C12 -104.6(17) . . . . ?
C11 C9 N1 C1 -140.4(15) . . . . ?
C11 C9 N1 C2 53.0(19) . . . . ?
C11 C20 C15 C14 -2(2) . . . . ?
C11 C20 C15 C16 -179.4(17) . . . . ?
C11 C12 C13 C14 2(3) . . . . ?
N2 C29 C31 C32 -113.5(16) . . . . ?
N2 C29 C31 C40 68.9(18) . . . . ?
N2 C22 C23 C28 -54(2) . . . . ?
N2 C22 C23 C24 128.9(16) . . . . ?
C29 N2 C22 C23 -82.5(18) . . . . ?
C29 N2 C21 S3 2(2) . . . . ?
C29 N2 C21 S4 178.8(12) . . . . ?
C29 C31 C32 C33 -176.4(14) . . . . ?
C29 C31 C40 C39 -2(2) . . . . ?
C29 C31 C40 C35 -179.9(14) . . . . ?
C19 C20 C15 C14 177.1(15) . . . . ?
C19 C20 C15 C16 -1(2) . . . . ?
C19 C18 C17 C16 -4(3) . . . . ?
C3 C4 C5 C6 1(2) . . . . ?
C3 C8 C7 C6 1(2) . . . . ?
C20 C11 C12 C13 -2(2) . . . . ?
C20 C19 C18 C17 -1(3) . . . . ?
C20 C15 C16 C17 -4(3) . . . . ?
C12 C11 C20 C19 -176.5(15) . . . . ?
C12 C11 C20 C15 2(2) . . . . ?
C12 C13 C14 C15 -1(3) . . . . ?
C22 N2 C29 C30 -73.0(17) . . . . ?
C22 N2 C29 C31 58.2(19) . . . . ?
C22 N2 C21 S3 173.6(11) . . . . ?
C22 N2 C21 S4 -9(2) . . . . ?
C22 C23 C28 C27 -177.9(15) . . . . ?
C22 C23 C24 O2 -2(2) . . . . ?
C22 C23 C24 C25 175.3(15) . . . . ?
C30 C29 C31 C32 16(2) . . . . ?
C30 C29 C31 C40 -161.9(15) . . . . ?
C4 C3 C8 C7 -1(2) . . . . ?
C4 C3 C2 N1 173.3(14) . . . . ?
C4 C5 C6 C7 -1(3) . . . . ?
C32 C33 C34 C35 2(3) . . . . ?
C32 C31 C40 C39 -179.4(16) . . . . ?
C32 C31 C40 C35 3(2) . . . . ?
C10 C9 N1 C1 88.1(18) . . . . ?
C10 C9 N1 C2 -78.6(19) . . . . ?
C10 C9 C11 C20 -158.5(15) . . . . ?
C10 C9 C11 C12 20(2) . . . . ?
C8 C3 C4 O1 -177.0(13) . . . . ?
C8 C3 C4 C5 0(2) . . . . ?
C8 C3 C2 N1 -8(2) . . . . ?
C8 C7 C6 C5 0(3) . . . . ?
C23 C28 C27 C26 3(2) . . . . ?
C1 N1 C2 C3 91(2) . . . . ?
C28 C23 C24 O2 -179.0(14) . . . . ?
C28 C23 C24 C25 -2(2) . . . . ?
C13 C14 C15 C20 1(3) . . . . ?
C13 C14 C15 C16 178.9(18) . . . . ?
C40 C31 C32 C33 1(2) . . . . ?
C40 C39 C38 C37 4(3) . . . . ?
C40 C35 C36 C37 0(3) . . . . ?
C40 C35 C34 C33 2(2) . . . . ?
C36 C37 C38 C39 -4(3) . . . . ?
C36 C35 C40 C31 177.6(15) . . . . ?
C36 C35 C40 C39 -1(2) . . . . ?
C36 C35 C34 C33 -179.9(16) . . . . ?
C34 C33 C32 C31 -3(2) . . . . ?
C34 C35 C40 C31 -4(2) . . . . ?
C34 C35 C40 C39 177.7(15) . . . . ?
C34 C35 C36 C37 -178.4(17) . . . . ?
C26 C25 C24 O2 -180.0(16) . . . . ?
C26 C25 C24 C23 3(2) . . . . ?
C2 N1 C1 S2 -6(2) . . . . ?
C2 N1 C1 S1 174.2(13) . . . . ?
C2 C3 C4 O1 2(2) . . . . ?
C2 C3 C4 C5 178.9(14) . . . . ?
C2 C3 C8 C7 -179.6(15) . . . . ?
C38 C39 C40 C31 -179.2(16) . . . . ?
C38 C39 C40 C35 -1(2) . . . . ?
C38 C37 C36 C35 2(3) . . . . ?
C18 C19 C20 C11 -178.3(15) . . . . ?
C18 C19 C20 C15 3(2) . . . . ?
C18 C17 C16 C15 7(3) . . . . ?
C25 C26 C27 C28 -1(3) . . . . ?
C24 C23 C28 C27 -1(2) . . . . ?
C14 C15 C16 C17 178.2(18) . . . . ?
C27 C26 C25 C24 -1(3) . . . . ?
C42 N3 C41 O3 0(3) . . . . ?
C43 N3 C41 O3 -179.7(17) . . . . ?
C21 N2 C29 C30 99.0(18) . . . . ?
C21 N2 C29 C31 -129.8(16) . . . . ?
C21 N2 C22 C23 105.5(17) . . . . ?
